data_4076874
loop_
_publ_author_name
'Bradley, Sam'
'Camm, Kenneth D.'
'Furtado, Stephen J.'
'Gott, Andrew L.'
'McGowan, Patrick C.'
'Podesta, Thomas J.'
'Thornton-Pett, Mark'

_publ_section_title
;
 Synthesis and Structure of Amino-Functionalized Cyclopentadienyl Vanadium
 Complexes and Evaluation of Their Butadiene Polymerization Behavior
;
_journal_issue 16
_journal_name_full Organometallics
_journal_page_first 3443
_journal_paper_doi 10.1021/om020170f
_journal_volume 21
_journal_year 2002
_chemical_formula_sum 'C18 H36 Cl2 N P2 V'
_chemical_formula_weight 450.26
_chemical_name_systematic
; 
 ? 
;
_space_group_IT_number 19
_symmetry_space_group_name_Hall 'P 2ac 2ab'
_symmetry_space_group_name_H-M 'P 21 21 21'
_atom_sites_solution_hydrogens geom
_atom_sites_solution_primary direct
_atom_sites_solution_secondary difmap
_audit_creation_method SHELXL-97
_cell_angle_alpha 90.00
_cell_angle_beta 90.00
_cell_angle_gamma 90.00
_cell_formula_units_Z 4
_cell_length_a 7.7777(2)
_cell_length_b 12.3567(3)
_cell_length_c 25.3634(7)
_cell_measurement_temperature 150(2)
_cell_volume 2437.59(11)
_computing_structure_refinement 'SHELXL-97 (Sheldrick, 1997)'
_computing_structure_solution 'SHELXS-97 (Sheldrick, 1990)'
_diffrn_ambient_temperature 150(2)
_diffrn_measured_fraction_theta_full 0.993
_diffrn_measured_fraction_theta_max 0.993
_diffrn_radiation_monochromator graphite
_diffrn_radiation_source 'fine-focus sealed tube'
_diffrn_radiation_type MoK\a
_diffrn_radiation_wavelength 0.71073
_diffrn_reflns_av_R_equivalents 0.0431
_diffrn_reflns_av_sigmaI/netI 0.0451
_diffrn_reflns_limit_h_max 9
_diffrn_reflns_limit_h_min -9
_diffrn_reflns_limit_k_max 14
_diffrn_reflns_limit_k_min -15
_diffrn_reflns_limit_l_max 31
_diffrn_reflns_limit_l_min -31
_diffrn_reflns_number 14717
_diffrn_reflns_theta_full 26.00
_diffrn_reflns_theta_max 26.00
_diffrn_reflns_theta_min 3.92
_exptl_absorpt_coefficient_mu 0.759
_exptl_absorpt_correction_T_max 0.9280
_exptl_absorpt_correction_T_min 0.7264
_exptl_crystal_density_diffrn 1.227
_exptl_crystal_density_method 'not measured'
_exptl_crystal_F_000 952
_exptl_crystal_size_max 0.45
_exptl_crystal_size_mid 0.22
_exptl_crystal_size_min 0.10
_refine_diff_density_max 0.351
_refine_diff_density_min -0.252
_refine_diff_density_rms 0.037
_refine_ls_abs_structure_details 'Flack H D (1983), Acta Cryst. A39, 876-881'
_refine_ls_abs_structure_Flack 0.00(3)
_refine_ls_extinction_coef 0.0046(15)
_refine_ls_extinction_expression Fc^*^=kFc[1+0.001xFc^2^\l^3^/sin(2\q)]^-1/4^
_refine_ls_extinction_method SHELXL
_refine_ls_goodness_of_fit_ref 1.011
_refine_ls_hydrogen_treatment mixed
_refine_ls_matrix_type full
_refine_ls_number_parameters 224
_refine_ls_number_reflns 4766
_refine_ls_number_restraints 0
_refine_ls_restrained_S_all 1.011
_refine_ls_R_factor_all 0.0542
_refine_ls_R_factor_gt 0.0394
_refine_ls_shift/su_max 0.002
_refine_ls_shift/su_mean 0.000
_refine_ls_structure_factor_coef Fsqd
_refine_ls_weighting_details 'calc w=1/[\s^2^(Fo^2^)+(0.0410P)^2^+0.7182P] where P=(Fo^2^+2Fc^2^)/3'
_refine_ls_weighting_scheme calc
_refine_ls_wR_factor_gt 0.0926
_refine_ls_wR_factor_ref 0.1012
_reflns_number_gt 3876
_reflns_number_total 4766
_reflns_threshold_expression >2sigma(I)
_cod_data_source_file om020170f.cif
_cod_data_source_block sf13_3
_cod_database_code 4076874

loop_
_symmetry_equiv_pos_as_xyz
'x, y, z'
'x+1/2, -y+1/2, -z'
'-x, y+1/2, -z+1/2'
'-x+1/2, -y, z+1/2'

loop_
_atom_site_label
_atom_site_type_symbol
_atom_site_fract_x
_atom_site_fract_y
_atom_site_fract_z
_atom_site_U_iso_or_equiv
_atom_site_adp_type
_atom_site_occupancy
_atom_site_symmetry_multiplicity
_atom_site_calc_flag
_atom_site_refinement_flags
C1 C 0.4873(5) 0.4248(3) 0.87970(14) 0.0728(9) Uani 1 1 d .
C2 C 0.6210(5) 0.3680(3) 0.90405(18) 0.0797(11) Uani 1 1 d .
H2 H 0.6298 0.3547 0.9408 0.096 Uiso 1 1 calc R
C3 C 0.7394(5) 0.3338(3) 0.8665(2) 0.0830(12) Uani 1 1 d .
H3 H 0.8422 0.2946 0.8731 0.100 Uiso 1 1 calc R
C4 C 0.6799(5) 0.3676(3) 0.81726(19) 0.0799(11) Uani 1 1 d .
H4 H 0.7343 0.3552 0.7843 0.096 Uiso 1 1 calc R
C5 C 0.5234(5) 0.4238(3) 0.82564(15) 0.0705(9) Uani 1 1 d .
H5 H 0.4543 0.4556 0.7989 0.085 Uiso 1 1 calc R
C11 C 0.3325(8) 0.4754(4) 0.9062(2) 0.120(2) Uani 1 1 d .
H11A H 0.2297 0.4324 0.8968 0.144 Uiso 1 1 calc R
H11B H 0.3480 0.4697 0.9448 0.144 Uiso 1 1 calc R
C12 C 0.2993(6) 0.5851(4) 0.8937(2) 0.1135(17) Uani 1 1 d .
H12A H 0.2788 0.5909 0.8553 0.136 Uiso 1 1 calc R
H12B H 0.4030 0.6283 0.9020 0.136 Uiso 1 1 calc R
C14 C -0.0099(6) 0.6042(3) 0.89779(17) 0.0871(11) Uani 1 1 d .
H14A H -0.0226 0.5245 0.8972 0.104 Uiso 1 1 calc R
H14B H -0.0115 0.6303 0.8609 0.104 Uiso 1 1 calc R
C15 C -0.1590(5) 0.6539(4) 0.9279(2) 0.0893(12) Uani 1 1 d .
H15A H -0.2681 0.6369 0.9095 0.107 Uiso 1 1 calc R
H15B H -0.1645 0.6220 0.9637 0.107 Uiso 1 1 calc R
C16 C -0.1393(5) 0.7744(3) 0.9322(2) 0.0934(13) Uani 1 1 d .
H16A H -0.1523 0.8078 0.8969 0.112 Uiso 1 1 calc R
H16B H -0.2300 0.8040 0.9555 0.112 Uiso 1 1 calc R
C17 C 0.0300(6) 0.8006(4) 0.9537(2) 0.1174(18) Uani 1 1 d .
H17A H 0.0366 0.7750 0.9906 0.141 Uiso 1 1 calc R
H17B H 0.0451 0.8802 0.9539 0.141 Uiso 1 1 calc R
C18 C 0.1725(5) 0.7499(4) 0.9224(2) 0.1087(15) Uani 1 1 d .
H18A H 0.1707 0.7781 0.8859 0.130 Uiso 1 1 calc R
H18B H 0.2848 0.7687 0.9383 0.130 Uiso 1 1 calc R
C21 C 0.1313(6) 0.3399(5) 0.7636(2) 0.1112(17) Uani 1 1 d .
H21A H 0.1811 0.4116 0.7574 0.167 Uiso 1 1 calc R
H21B H 0.0640 0.3410 0.7962 0.167 Uiso 1 1 calc R
H21C H 0.0564 0.3205 0.7340 0.167 Uiso 1 1 calc R
C22 C 0.4134(7) 0.2576(5) 0.70705(15) 0.1202(18) Uani 1 1 d .
H22A H 0.3289 0.2625 0.6785 0.180 Uiso 1 1 calc R
H22B H 0.4889 0.1954 0.7009 0.180 Uiso 1 1 calc R
H22C H 0.4823 0.3240 0.7080 0.180 Uiso 1 1 calc R
C23 C 0.1887(7) 0.1138(5) 0.7624(2) 0.1187(18) Uani 1 1 d .
H23A H 0.1044 0.1066 0.7909 0.178 Uiso 1 1 calc R
H23B H 0.2707 0.0537 0.7641 0.178 Uiso 1 1 calc R
H23C H 0.1293 0.1123 0.7283 0.178 Uiso 1 1 calc R
C31 C 0.7871(5) 0.0777(3) 0.93028(18) 0.0857(11) Uani 1 1 d .
H31A H 0.8511 0.1414 0.9422 0.129 Uiso 1 1 calc R
H31B H 0.8336 0.0530 0.8964 0.129 Uiso 1 1 calc R
H31C H 0.7981 0.0197 0.9564 0.129 Uiso 1 1 calc R
C32 C 0.4954(7) 0.1473(4) 0.98909(14) 0.0929(12) Uani 1 1 d .
H32A H 0.5288 0.0890 1.0132 0.139 Uiso 1 1 calc R
H32B H 0.3703 0.1567 0.9902 0.139 Uiso 1 1 calc R
H32C H 0.5514 0.2148 0.9999 0.139 Uiso 1 1 calc R
C33 C 0.4588(6) -0.0182(3) 0.91284(19) 0.0981(14) Uani 1 1 d .
H33A H 0.5032 -0.0518 0.8806 0.147 Uiso 1 1 calc R
H33B H 0.3342 -0.0083 0.9097 0.147 Uiso 1 1 calc R
H33C H 0.4838 -0.0649 0.9431 0.147 Uiso 1 1 calc R
Cl1 Cl 0.21268(10) 0.21821(9) 0.88922(4) 0.0781(3) Uani 1 1 d .
Cl2 Cl 0.62923(14) 0.10309(9) 0.80019(4) 0.0868(3) Uani 1 1 d .
N13 N 0.1511(4) 0.6322(3) 0.92177(15) 0.0865(10) Uani 1 1 d .
P2 P 0.30269(13) 0.24077(11) 0.76940(4) 0.0798(3) Uani 1 1 d .
P3 P 0.56129(12) 0.11278(7) 0.92235(3) 0.0616(2) Uani 1 1 d .
V1 V 0.49032(6) 0.24372(4) 0.849916(18) 0.05201(16) Uani 1 1 d .

loop_
_atom_site_aniso_label
_atom_site_aniso_U_11
_atom_site_aniso_U_22
_atom_site_aniso_U_33
_atom_site_aniso_U_23
_atom_site_aniso_U_13
_atom_site_aniso_U_12
C1 0.085(2) 0.0570(17) 0.077(2) 0.0052(16) 0.009(2) 0.008(2)
C2 0.090(3) 0.060(2) 0.089(3) 0.0018(19) -0.012(2) -0.0107(19)
C3 0.053(2) 0.067(2) 0.130(4) 0.016(2) -0.010(2) -0.0089(17)
C4 0.060(2) 0.075(2) 0.105(3) 0.018(2) 0.028(2) 0.0033(17)
C5 0.0591(19) 0.0663(19) 0.086(2) 0.0211(17) 0.0092(18) 0.0103(17)
C11 0.164(5) 0.083(3) 0.114(4) 0.007(3) 0.066(4) 0.046(3)
C12 0.100(3) 0.095(3) 0.146(4) 0.020(3) 0.036(3) 0.032(3)
C14 0.103(3) 0.066(2) 0.092(3) -0.0127(19) 0.005(3) -0.007(2)
C15 0.062(2) 0.084(3) 0.122(4) 0.005(3) 0.002(2) 0.0005(19)
C16 0.082(3) 0.073(3) 0.125(3) -0.003(3) 0.001(3) 0.021(2)
C17 0.091(3) 0.092(3) 0.169(5) -0.034(3) -0.011(3) 0.005(3)
C18 0.075(2) 0.082(3) 0.169(5) -0.018(3) -0.011(3) -0.003(2)
C21 0.070(3) 0.169(5) 0.094(3) 0.004(3) -0.009(2) 0.034(3)
C22 0.122(4) 0.182(5) 0.056(2) 0.004(3) 0.008(2) 0.045(4)
C23 0.117(4) 0.145(5) 0.094(3) -0.029(3) -0.028(3) -0.016(4)
C31 0.080(3) 0.075(2) 0.102(3) 0.011(2) -0.013(2) 0.014(2)
C32 0.101(3) 0.118(3) 0.0600(19) 0.010(2) 0.002(2) -0.003(3)
C33 0.109(3) 0.070(2) 0.115(3) 0.009(2) -0.009(3) -0.021(2)
Cl1 0.0473(4) 0.1152(8) 0.0717(5) -0.0007(5) 0.0094(4) -0.0029(4)
Cl2 0.0922(7) 0.0942(7) 0.0740(6) -0.0191(5) 0.0055(5) 0.0330(6)
N13 0.0660(19) 0.097(2) 0.097(2) -0.002(2) 0.0035(17) 0.0242(17)
P2 0.0703(5) 0.1123(8) 0.0567(5) -0.0073(5) -0.0032(4) 0.0184(6)
P3 0.0636(5) 0.0569(4) 0.0644(5) 0.0037(4) -0.0016(4) -0.0044(4)
V1 0.0444(2) 0.0588(3) 0.0528(3) -0.0008(2) 0.0054(2) 0.0053(2)

loop_
_atom_type_symbol
_atom_type_description
_atom_type_scat_dispersion_real
_atom_type_scat_dispersion_imag
_atom_type_scat_source
C C 0.0033 0.0016 'International Tables Vol C Tables 4.2.6.8 and 6.1.1.4'
H H 0.0000 0.0000 'International Tables Vol C Tables 4.2.6.8 and 6.1.1.4'
Cl Cl 0.1484 0.1585 'International Tables Vol C Tables 4.2.6.8 and 6.1.1.4'
N N 0.0061 0.0033 'International Tables Vol C Tables 4.2.6.8 and 6.1.1.4'
P P 0.1023 0.0942 'International Tables Vol C Tables 4.2.6.8 and 6.1.1.4'
V V 0.3005 0.5294 'International Tables Vol C Tables 4.2.6.8 and 6.1.1.4'

loop_
_geom_angle_atom_site_label_1
_geom_angle_atom_site_label_2
_geom_angle_atom_site_label_3
_geom_angle
C2 C1 C5 106.2(4)
C2 C1 C11 127.1(4)
C5 C1 C11 126.7(4)
C2 C1 V1 70.0(2)
C5 C1 V1 71.10(19)
C11 C1 V1 122.8(3)
C3 C2 C1 110.0(4)
C3 C2 V1 71.4(2)
C1 C2 V1 75.1(2)
C2 C3 C4 107.6(3)
C2 C3 V1 73.2(2)
C4 C3 V1 72.5(2)
C3 C4 C5 107.3(4)
C3 C4 V1 71.9(2)
C5 C4 V1 73.7(2)
C1 C5 C4 108.9(4)
C1 C5 V1 74.14(19)
C4 C5 V1 70.5(2)
C12 C11 C1 116.2(4)
C11 C12 N13 114.3(4)
N13 C14 C15 110.9(3)
C16 C15 C14 111.1(4)
C17 C16 C15 109.8(4)
C16 C17 C18 112.0(4)
N13 C18 C17 109.7(4)
C14 N13 C18 110.1(3)
C14 N13 C12 112.5(4)
C18 N13 C12 108.0(4)
C23 P2 C22 104.2(3)
C23 P2 C21 102.5(3)
C22 P2 C21 101.6(2)
C23 P2 V1 112.16(18)
C22 P2 V1 115.59(17)
C21 P2 V1 118.87(17)
C32 P3 C31 103.0(2)
C32 P3 C33 102.0(2)
C31 P3 C33 103.0(2)
C32 P3 V1 117.91(14)
C31 P3 V1 116.53(15)
C33 P3 V1 112.32(15)
C3 V1 C4 35.67(16)
C3 V1 C2 35.42(15)
C4 V1 C2 58.83(17)
C3 V1 C5 59.03(14)
C4 V1 C5 35.85(13)
C2 V1 C5 57.93(14)
C3 V1 C1 59.03(15)
C4 V1 C1 59.14(14)
C2 V1 C1 34.91(13)
C5 V1 C1 34.76(12)
C3 V1 Cl1 138.98(13)
C4 V1 Cl1 145.18(10)
C2 V1 Cl1 103.76(12)
C5 V1 Cl1 109.62(9)
C1 V1 Cl1 89.00(10)
C3 V1 Cl2 93.90(12)
C4 V1 Cl2 90.22(11)
C2 V1 Cl2 126.72(12)
C5 V1 Cl2 120.24(9)
C1 V1 Cl2 149.01(10)
Cl1 V1 Cl2 121.84(5)
C3 V1 P3 89.60(11)
C4 V1 P3 123.79(12)
C2 V1 P3 84.04(10)
C5 V1 P3 141.92(10)
C1 V1 P3 112.26(9)
Cl1 V1 P3 78.99(3)
Cl2 V1 P3 79.58(4)
C3 V1 P2 130.76(12)
C4 V1 P2 95.18(13)
C2 V1 P2 138.87(10)
C5 V1 P2 82.11(10)
C1 V1 P2 105.55(10)
Cl1 V1 P2 79.21(3)
Cl2 V1 P2 79.86(4)
P3 V1 P2 135.57(4)

loop_
_geom_bond_atom_site_label_1
_geom_bond_atom_site_label_2
_geom_bond_distance
C1 C2 1.399(5)
C1 C5 1.400(5)
C1 C11 1.514(6)
C1 V1 2.362(3)
C2 C3 1.391(6)
C2 V1 2.297(4)
C3 C4 1.395(6)
C3 V1 2.274(4)
C4 C5 1.418(5)
C4 V1 2.281(4)
C5 V1 2.323(3)
C11 C12 1.415(6)
C12 N13 1.475(5)
C14 N13 1.434(5)
C14 C15 1.518(6)
C15 C16 1.501(6)
C16 C17 1.461(6)
C17 C18 1.501(7)
C18 N13 1.464(6)
C21 P2 1.816(5)
C22 P2 1.813(4)
C23 P2 1.811(6)
C31 P3 1.820(4)
C32 P3 1.819(4)
C33 P3 1.820(4)
Cl1 V1 2.3992(9)
Cl2 V1 2.4037(10)
P2 V1 2.5102(10)
P3 V1 2.5096(10)
